data_1536147
loop_
_publ_author_name
'Voroshilov, Yu.V.'
'Gebesh, V.Yu.'
'Potorii, M.V.'

_publ_section_title
;
 A study of Tl-P-S system
;
_journal_name_full 'Izvestiya Akademii Nauk SSSR, Neorganicheskie Materialy'
_journal_page_first 479
_journal_page_last 483
_journal_volume 30
_journal_year 1994
_chemical_formula_sum 'P2 S6 Tl4'
_chemical_name_systematic 'Tl4 (P2 S6)'
_space_group_IT_number 61
_symmetry_space_group_name_Hall '-P 2ac 2ab'
_symmetry_space_group_name_H-M 'P b c a'
_cell_angle_alpha 90
_cell_angle_beta 90
_cell_angle_gamma 90
_cell_formula_units_Z 8
_cell_length_a 16.366
_cell_length_b 13.321
_cell_length_c 11.41
_cell_volume 2487.511
_citation_journal_id_ASTM IVNMAW
_cod_data_source_file Voroshilov_IVNMAW_1994_1424.cif
_cod_data_source_block P2S6Tl4
_cod_database_code 1536147

loop_
_symmetry_equiv_pos_as_xyz
x,y,z
-x+1/2,-y,z+1/2
x+1/2,-y+1/2,-z
-x,y+1/2,-z+1/2
-x,-y,-z
x-1/2,y,-z-1/2
-x-1/2,y-1/2,z
x,-y-1/2,z-1/2

loop_
_atom_site_label
_atom_site_type_symbol
_atom_site_fract_x
_atom_site_fract_y
_atom_site_fract_z
_atom_site_occupancy
_atom_site_U_iso_or_equiv
P2 P+4 0.6307 0.0123 0.243 1 0.0
Tl1 Tl+1 0.43158 0.05579 0.3878 1 0.0
Tl2 Tl+1 0.19388 0.25889 0.3465 1 0.0
S1 S-2 0.6292 0.0931 0.3926 1 0.0
P1 P+4 0.3766 0.1493 0.7079 1 0.0
S4 S-2 0.2372 0.0276 0.3435 1 0.0
Tl4 Tl+1 0.81831 0.0658 0.4202 1 0.0
S5 S-2 0.4837 0.1684 0.625 1 0.0
S3 S-2 0.275 0.1807 0.6156 1 0.0
S2 S-2 0.8748 0.2194 0.6332 1 0.0
S6 S-2 0.0332 0.0396 0.3589 1 0.0
Tl3 Tl+1 0.0497 0.16812 0.5976 1 0.0
